data_7133980
loop_
_publ_author_name
'Ge, Shen'
'Zhu, Yi-Ming'
'Xu, Xiao-Ping'
'Zi, You'
'Ji, Shun-Jun'

_publ_section_title
;
 Palladium-catalyzed cascade cyclization of isocyanides with
 di-(<i>o</i>-iodophenyl)sulfonylguanidines: access to heterocyclic fused
 quinazolines.
;
_journal_issue 98
_journal_name_full 'Chemical communications (Cambridge, England)'
_journal_page_first 14613
_journal_page_last 14616
_journal_paper_doi 10.1039/d4cc04084h
_journal_volume 60
_journal_year 2024
_chemical_formula_moiety 'C28 H20 F2 N4 O3 S'
_chemical_formula_sum 'C28 H20 F2 N4 O3 S'
_chemical_formula_weight 530.54
_space_group_crystal_system triclinic
_space_group_IT_number 2
_space_group_name_Hall '-P 1'
_space_group_name_H-M_alt 'P -1'
_atom_sites_solution_hydrogens geom
_audit_creation_method SHELXL-2016/6
_audit_update_record
;
2024-07-27 deposited with the CCDC.	2024-11-06 downloaded from the CCDC.
;
_cell_angle_alpha 97.667(2)
_cell_angle_beta 98.389(2)
_cell_angle_gamma 98.438(2)
_cell_formula_units_Z 4
_cell_length_a 10.8435(7)
_cell_length_b 12.5404(8)
_cell_length_c 18.9000(13)
_cell_measurement_reflns_used 9752
_cell_measurement_temperature 296(2)
_cell_measurement_theta_max 25.19
_cell_measurement_theta_min 2.21
_cell_volume 2483.4(3)
_computing_cell_refinement 'SAINT v8.37A (Bruker, 2015)'
_computing_data_collection 'Bruker APEX2'
_computing_data_reduction 'SAINT v8.37A (Bruker, 2015)'
_computing_structure_refinement 'SHELXL-2016/6 (Sheldrick, 2016)'
_computing_structure_solution 'SHELXT 2018/2 (Sheldrick, 2018)'
_diffrn_ambient_temperature 296(2)
_diffrn_measured_fraction_theta_full 0.999
_diffrn_measured_fraction_theta_max 0.996
_diffrn_measurement_device_type 'Bruker APEX-II CCD'
_diffrn_measurement_method '\f and \w scans'
_diffrn_radiation_type MoK\a
_diffrn_radiation_wavelength 0.71073
_diffrn_reflns_av_R_equivalents 0.0826
_diffrn_reflns_av_unetI/netI 0.0546
_diffrn_reflns_Laue_measured_fraction_full 0.999
_diffrn_reflns_Laue_measured_fraction_max 0.996
_diffrn_reflns_limit_h_max 13
_diffrn_reflns_limit_h_min -14
_diffrn_reflns_limit_k_max 16
_diffrn_reflns_limit_k_min -16
_diffrn_reflns_limit_l_max 24
_diffrn_reflns_limit_l_min -24
_diffrn_reflns_number 120964
_diffrn_reflns_point_group_measured_fraction_full 0.999
_diffrn_reflns_point_group_measured_fraction_max 0.996
_diffrn_reflns_theta_full 25.242
_diffrn_reflns_theta_max 27.507
_diffrn_reflns_theta_min 2.206
_exptl_absorpt_coefficient_mu 0.184
_exptl_absorpt_correction_T_max 0.7455
_exptl_absorpt_correction_T_min 0.7147
_exptl_absorpt_correction_type multi-scan
_exptl_absorpt_process_details
;
SADABS-2016/2 - Bruker AXS area detector scaling and absorption correction 
;
_exptl_crystal_colour yellow
_exptl_crystal_density_diffrn 1.419
_exptl_crystal_description plate
_exptl_crystal_F_000 1096
_exptl_crystal_size_max 0.500
_exptl_crystal_size_mid 0.400
_exptl_crystal_size_min 0.200
_refine_diff_density_max 0.170
_refine_diff_density_min -0.381
_refine_diff_density_rms 0.045
_refine_ls_extinction_method none
_refine_ls_goodness_of_fit_ref 1.013
_refine_ls_hydrogen_treatment constr
_refine_ls_matrix_type full
_refine_ls_number_parameters 689
_refine_ls_number_reflns 11366
_refine_ls_number_restraints 0
_refine_ls_restrained_S_all 1.013
_refine_ls_R_factor_all 0.1109
_refine_ls_R_factor_gt 0.0503
_refine_ls_shift/su_max 0.001
_refine_ls_shift/su_mean 0.000
_refine_ls_structure_factor_coef Fsqd
_refine_ls_weighting_details 'w=1/[\s^2^(Fo^2^)+(0.0469P)^2^+0.9762P] where P=(Fo^2^+2Fc^2^)/3'
_refine_ls_weighting_scheme calc
_refine_ls_wR_factor_gt 0.1016
_refine_ls_wR_factor_ref 0.1207
_reflns_Friedel_coverage 0.000
_reflns_number_gt 6782
_reflns_number_total 11366
_reflns_threshold_expression 'I > 2\s(I)'
_cod_data_source_file d4cc04084h2.cif
_cod_data_source_block a
_cod_depositor_comments 'Adding full bibliography for 7133979--7133980.cif.'
_cod_database_code 7133980
_shelx_shelxl_version_number 2016/6
_shelx_space_group_comment
;
The symmetry employed for this shelxl refinement is uniquely defined
by the following loop, which should always be used as a source of
symmetry information in preference to the above space-group names.
They are only intended as comments.
;
_shelx_estimated_absorpt_t_min 0.913
_shelx_estimated_absorpt_t_max 0.964

loop_
_space_group_symop_operation_xyz
'x, y, z'
'-x, -y, -z'

loop_
_atom_site_label
_atom_site_type_symbol
_atom_site_fract_x
_atom_site_fract_y
_atom_site_fract_z
_atom_site_U_iso_or_equiv
_atom_site_adp_type
_atom_site_occupancy
_atom_site_site_symmetry_order
_atom_site_calc_flag
_atom_site_refinement_flags_posn
_atom_site_refinement_flags_adp
_atom_site_refinement_flags_occupancy
_atom_site_disorder_assembly
_atom_site_disorder_group
S1 S 0.51432(5) 0.78717(4) 0.22601(3) 0.04090(15) Uani 1 1 d . . . . .
O1 O 0.29265(16) -0.10260(12) -0.03889(9) 0.0587(4) Uani 1 1 d . . . . .
O2 O 0.62799(15) 0.86496(12) 0.23192(8) 0.0537(4) Uani 1 1 d . . . . .
O3 O 0.39944(15) 0.82118(12) 0.19654(9) 0.0560(4) Uani 1 1 d . . . . .
N1 N 0.46579(16) 0.33945(13) 0.05428(9) 0.0398(4) Uani 1 1 d . . . . .
N2 N 0.48636(15) 0.50273(13) 0.11870(8) 0.0354(4) Uani 1 1 d . . . . .
N3 N 0.33936(17) 0.57408(14) 0.18362(9) 0.0422(4) Uani 1 1 d . . . . .
N4 N 0.54097(16) 0.67697(13) 0.18261(9) 0.0402(4) Uani 1 1 d . . . . .
F1 F 0.87928(13) 0.40616(12) -0.01278(9) 0.0729(4) Uani 1 1 d . . . . .
F2 F -0.01329(15) 0.20652(15) 0.07780(10) 0.0990(6) Uani 1 1 d . . . . .
C1 C 0.2661(3) -0.1450(2) -0.11428(13) 0.0672(8) Uani 1 1 d . . . . .
H1A H 0.197627 -0.114315 -0.137236 0.101 Uiso 1 1 calc R U . . .
H1B H 0.242902 -0.222955 -0.120849 0.101 Uiso 1 1 calc R U . . .
H1C H 0.339903 -0.126171 -0.135567 0.101 Uiso 1 1 calc R U . . .
C2 C 0.3333(2) 0.00653(17) -0.02003(12) 0.0429(5) Uani 1 1 d . . . . .
C3 C 0.3454(2) 0.07825(19) -0.06901(12) 0.0507(6) Uani 1 1 d . . . . .
H3 H 0.324055 0.052580 -0.118445 0.061 Uiso 1 1 calc R U . . .
C4 C 0.3892(2) 0.18784(18) -0.04478(11) 0.0478(6) Uani 1 1 d . . . . .
H4 H 0.396938 0.236410 -0.077637 0.057 Uiso 1 1 calc R U . . .
C5 C 0.42098(19) 0.22443(16) 0.02801(11) 0.0378(5) Uani 1 1 d . . . . .
C6 C 0.4098(2) 0.15337(18) 0.07735(11) 0.0455(5) Uani 1 1 d . . . . .
H6 H 0.432090 0.179149 0.126741 0.055 Uiso 1 1 calc R U . . .
C7 C 0.3658(2) 0.04460(18) 0.05321(12) 0.0479(6) Uani 1 1 d . . . . .
H7 H 0.357815 -0.003626 0.086267 0.057 Uiso 1 1 calc R U . . .
C8 C 0.58496(19) 0.39532(16) 0.05078(11) 0.0379(5) Uani 1 1 d . . . . .
C9 C 0.6768(2) 0.35956(18) 0.01377(12) 0.0462(5) Uani 1 1 d . . . . .
H9 H 0.665453 0.290925 -0.014271 0.055 Uiso 1 1 calc R U . . .
C10 C 0.7854(2) 0.43425(19) 0.02226(13) 0.0494(6) Uani 1 1 d . . . . .
C11 C 0.8053(2) 0.53597(19) 0.06426(13) 0.0522(6) Uani 1 1 d . . . . .
H11 H 0.882256 0.582242 0.068462 0.063 Uiso 1 1 calc R U . . .
C12 C 0.7127(2) 0.56958(18) 0.09991(12) 0.0451(5) Uani 1 1 d . . . . .
H12 H 0.725108 0.637897 0.128453 0.054 Uiso 1 1 calc R U . . .
C13 C 0.60080(19) 0.49770(16) 0.09156(11) 0.0358(5) Uani 1 1 d . . . . .
C14 C 0.40718(19) 0.40680(16) 0.09447(10) 0.0363(5) Uani 1 1 d . . . . .
C15 C 0.28288(19) 0.39146(17) 0.11097(11) 0.0387(5) Uani 1 1 d . . . . .
C16 C 0.1896(2) 0.29920(19) 0.08378(12) 0.0528(6) Uani 1 1 d . . . . .
H16 H 0.206251 0.241703 0.052118 0.063 Uiso 1 1 calc R U . . .
C17 C 0.0761(2) 0.2957(2) 0.10444(13) 0.0604(7) Uani 1 1 d . . . . .
C18 C 0.0456(2) 0.3785(2) 0.15089(14) 0.0608(7) Uani 1 1 d . . . . .
H18 H -0.033668 0.372303 0.164730 0.073 Uiso 1 1 calc R U . . .
C19 C 0.1339(2) 0.4694(2) 0.17598(13) 0.0528(6) Uani 1 1 d . . . . .
H19 H 0.113722 0.526345 0.206562 0.063 Uiso 1 1 calc R U . . .
C20 C 0.2557(2) 0.47963(17) 0.15681(11) 0.0399(5) Uani 1 1 d . . . . .
C21 C 0.4507(2) 0.58901(16) 0.16449(10) 0.0367(5) Uani 1 1 d . . . . .
C22 C 0.5044(2) 0.76572(18) 0.31593(11) 0.0434(5) Uani 1 1 d . . . . .
C23 C 0.4627(2) 0.8438(2) 0.36103(14) 0.0624(7) Uani 1 1 d . . . . .
H23 H 0.433376 0.902402 0.342806 0.075 Uiso 1 1 calc R U . . .
C24 C 0.4646(3) 0.8348(3) 0.43252(16) 0.0794(9) Uani 1 1 d . . . . .
H24 H 0.437206 0.888177 0.462522 0.095 Uiso 1 1 calc R U . . .
C25 C 0.5062(3) 0.7484(3) 0.46100(14) 0.0812(10) Uani 1 1 d . . . . .
C26 C 0.5448(3) 0.6699(3) 0.41490(15) 0.0787(9) Uani 1 1 d . . . . .
H26 H 0.571208 0.609842 0.432733 0.094 Uiso 1 1 calc R U . . .
C27 C 0.5451(2) 0.6785(2) 0.34248(13) 0.0586(6) Uani 1 1 d . . . . .
H27 H 0.572732 0.625433 0.312311 0.070 Uiso 1 1 calc R U . . .
C28 C 0.5137(4) 0.7394(4) 0.54089(17) 0.1367(18) Uani 1 1 d . . . . .
H28A H 0.600187 0.758395 0.564646 0.205 Uiso 1 1 calc R U . . .
H28B H 0.481104 0.665815 0.545867 0.205 Uiso 1 1 calc R U . . .
H28C H 0.464419 0.788216 0.562613 0.205 Uiso 1 1 calc R U . . .
S2 S 0.29958(6) 0.61828(5) 0.71496(3) 0.04702(16) Uani 1 1 d . . . . .
O4 O -0.0565(2) 0.81094(18) 0.15620(10) 0.0929(7) Uani 1 1 d . . . . .
O5 O 0.32996(17) 0.51774(13) 0.73501(9) 0.0602(4) Uani 1 1 d . . . . .
O6 O 0.21542(16) 0.66955(14) 0.75460(9) 0.0623(5) Uani 1 1 d . . . . .
N5 N 0.09446(17) 0.64630(14) 0.40673(9) 0.0415(4) Uani 1 1 d . . . . .
N6 N 0.17147(16) 0.63484(13) 0.51922(9) 0.0378(4) Uani 1 1 d . . . . .
N7 N 0.22629(18) 0.77450(15) 0.61942(10) 0.0481(5) Uani 1 1 d . . . . .
N8 N 0.24781(18) 0.59122(14) 0.62938(9) 0.0462(5) Uani 1 1 d . . . . .
F3 F 0.04441(15) 0.25839(11) 0.32767(8) 0.0751(4) Uani 1 1 d . . . . .
F4 F 0.1393(2) 1.08271(12) 0.44824(10) 0.1036(6) Uani 1 1 d . . . . .
C29 C 0.0254(4) 0.8339(3) 0.10668(16) 0.1095(13) Uani 1 1 d . . . . .
H29A H 0.099817 0.883467 0.131465 0.164 Uiso 1 1 calc R U . . .
H29B H -0.016907 0.866604 0.069047 0.164 Uiso 1 1 calc R U . . .
H29C H 0.048982 0.767416 0.085787 0.164 Uiso 1 1 calc R U . . .
C30 C -0.0119(3) 0.7715(2) 0.21696(13) 0.0576(7) Uani 1 1 d . . . . .
C31 C -0.0997(3) 0.7461(2) 0.26048(14) 0.0677(8) Uani 1 1 d . . . . .
H31 H -0.182269 0.757877 0.247969 0.081 Uiso 1 1 calc R U . . .
C32 C -0.0660(2) 0.7036(2) 0.32210(13) 0.0565(6) Uani 1 1 d . . . . .
H32 H -0.125885 0.684721 0.350832 0.068 Uiso 1 1 calc R U . . .
C33 C 0.0567(2) 0.68892(16) 0.34130(11) 0.0390(5) Uani 1 1 d . . . . .
C34 C 0.1443(2) 0.71433(18) 0.29825(12) 0.0477(6) Uani 1 1 d . . . . .
H34 H 0.227138 0.703762 0.311374 0.057 Uiso 1 1 calc R U . . .
C35 C 0.1102(3) 0.75566(19) 0.23529(13) 0.0543(6) Uani 1 1 d . . . . .
H35 H 0.169517 0.772474 0.205794 0.065 Uiso 1 1 calc R U . . .
C36 C 0.0993(2) 0.53620(16) 0.41031(11) 0.0396(5) Uani 1 1 d . . . . .
C37 C 0.0609(2) 0.44682(18) 0.35600(12) 0.0469(5) Uani 1 1 d . . . . .
H37 H 0.025753 0.452425 0.308994 0.056 Uiso 1 1 calc R U . . .
C38 C 0.0790(2) 0.34939(18) 0.37748(14) 0.0532(6) Uani 1 1 d . . . . .
C39 C 0.1295(2) 0.33848(19) 0.44724(14) 0.0559(6) Uani 1 1 d . . . . .
H39 H 0.139627 0.269830 0.458202 0.067 Uiso 1 1 calc R U . . .
C40 C 0.1645(2) 0.42826(18) 0.50024(13) 0.0485(6) Uani 1 1 d . . . . .
H40 H 0.197751 0.422300 0.547494 0.058 Uiso 1 1 calc R U . . .
C41 C 0.1483(2) 0.52815(16) 0.48030(11) 0.0395(5) Uani 1 1 d . . . . .
C42 C 0.13897(19) 0.70443(16) 0.47308(11) 0.0387(5) Uani 1 1 d . . . . .
C43 C 0.1558(2) 0.81794(17) 0.49911(12) 0.0418(5) Uani 1 1 d . . . . .
C44 C 0.1347(2) 0.89941(18) 0.45594(13) 0.0536(6) Uani 1 1 d . . . . .
H44 H 0.105494 0.881529 0.406367 0.064 Uiso 1 1 calc R U . . .
C45 C 0.1583(3) 1.00340(19) 0.48916(15) 0.0643(7) Uani 1 1 d . . . . .
C46 C 0.2009(3) 1.0356(2) 0.56247(16) 0.0690(8) Uani 1 1 d . . . . .
H46 H 0.216027 1.109111 0.582518 0.083 Uiso 1 1 calc R U . . .
C47 C 0.2202(2) 0.95861(19) 0.60472(14) 0.0608(7) Uani 1 1 d . . . . .
H47 H 0.247202 0.979410 0.654317 0.073 Uiso 1 1 calc R U . . .
C48 C 0.1998(2) 0.84703(17) 0.57438(12) 0.0441(5) Uani 1 1 d . . . . .
C49 C 0.2173(2) 0.67075(18) 0.59422(11) 0.0414(5) Uani 1 1 d . . . . .
C50 C 0.4443(2) 0.70888(18) 0.72607(11) 0.0441(5) Uani 1 1 d . . . . .
C51 C 0.5544(2) 0.66765(19) 0.72341(12) 0.0505(6) Uani 1 1 d . . . . .
H51 H 0.552275 0.592532 0.716673 0.061 Uiso 1 1 calc R U . . .
C52 C 0.6676(3) 0.7370(2) 0.73066(13) 0.0587(6) Uani 1 1 d . . . . .
H52 H 0.741496 0.707981 0.729167 0.070 Uiso 1 1 calc R U . . .
C53 C 0.6739(3) 0.8489(2) 0.74014(13) 0.0595(7) Uani 1 1 d . . . . .
C54 C 0.5628(3) 0.8898(2) 0.74396(12) 0.0573(7) Uani 1 1 d . . . . .
H54 H 0.565395 0.964984 0.751621 0.069 Uiso 1 1 calc R U . . .
C55 C 0.4484(2) 0.82123(19) 0.73661(11) 0.0499(6) Uani 1 1 d . . . . .
H55 H 0.374519 0.850018 0.738711 0.060 Uiso 1 1 calc R U . . .
C56 C 0.7982(3) 0.9248(3) 0.7481(2) 0.1021(11) Uani 1 1 d . . . . .
H56A H 0.854433 0.913334 0.789538 0.153 Uiso 1 1 calc R U . . .
H56B H 0.784235 0.999069 0.754476 0.153 Uiso 1 1 calc R U . . .
H56C H 0.835204 0.910352 0.705419 0.153 Uiso 1 1 calc R U . . .

loop_
_atom_site_aniso_label
_atom_site_aniso_U_11
_atom_site_aniso_U_22
_atom_site_aniso_U_33
_atom_site_aniso_U_23
_atom_site_aniso_U_13
_atom_site_aniso_U_12
S1 0.0505(3) 0.0320(3) 0.0397(3) 0.0030(2) 0.0106(3) 0.0047(2)
O1 0.0762(12) 0.0400(9) 0.0519(10) -0.0075(7) 0.0165(8) -0.0087(8)
O2 0.0637(11) 0.0395(9) 0.0545(10) 0.0027(7) 0.0173(8) -0.0053(8)
O3 0.0623(11) 0.0481(10) 0.0593(10) 0.0098(8) 0.0050(8) 0.0193(8)
N1 0.0454(11) 0.0345(9) 0.0374(10) -0.0001(8) 0.0111(8) 0.0012(8)
N2 0.0415(10) 0.0317(9) 0.0319(9) 0.0037(7) 0.0063(8) 0.0039(8)
N3 0.0478(11) 0.0385(10) 0.0396(10) 0.0009(8) 0.0132(8) 0.0041(8)
N4 0.0495(11) 0.0336(10) 0.0363(10) 0.0029(8) 0.0106(8) 0.0027(8)
F1 0.0557(9) 0.0707(10) 0.0990(12) 0.0051(8) 0.0394(8) 0.0132(7)
F2 0.0593(10) 0.1005(13) 0.1115(14) -0.0427(11) 0.0315(9) -0.0325(9)
C1 0.0779(19) 0.0564(16) 0.0538(16) -0.0210(13) 0.0152(14) -0.0091(14)
C2 0.0457(13) 0.0366(12) 0.0427(13) -0.0025(10) 0.0136(10) -0.0028(10)
C3 0.0670(16) 0.0505(14) 0.0297(12) -0.0044(10) 0.0095(11) 0.0031(12)
C4 0.0663(15) 0.0428(13) 0.0352(13) 0.0076(10) 0.0135(11) 0.0054(11)
C5 0.0439(12) 0.0337(11) 0.0339(11) 0.0003(9) 0.0106(9) 0.0007(9)
C6 0.0578(14) 0.0460(13) 0.0286(11) -0.0010(10) 0.0085(10) 0.0004(11)
C7 0.0606(15) 0.0438(13) 0.0377(13) 0.0067(10) 0.0125(11) -0.0003(11)
C8 0.0389(12) 0.0378(12) 0.0373(12) 0.0091(10) 0.0072(9) 0.0038(9)
C9 0.0530(14) 0.0392(12) 0.0489(13) 0.0061(10) 0.0157(11) 0.0099(11)
C10 0.0440(13) 0.0524(15) 0.0586(15) 0.0126(12) 0.0204(11) 0.0151(11)
C11 0.0423(13) 0.0459(14) 0.0690(16) 0.0140(12) 0.0137(12) 0.0012(11)
C12 0.0463(13) 0.0363(12) 0.0516(14) 0.0063(10) 0.0077(11) 0.0050(10)
C13 0.0390(12) 0.0345(11) 0.0356(11) 0.0095(9) 0.0078(9) 0.0072(9)
C14 0.0443(12) 0.0344(11) 0.0294(11) 0.0039(9) 0.0065(9) 0.0046(10)
C15 0.0399(12) 0.0443(12) 0.0306(11) 0.0045(9) 0.0071(9) 0.0034(10)
C16 0.0494(14) 0.0544(15) 0.0472(14) -0.0108(11) 0.0116(11) -0.0017(12)
C17 0.0448(14) 0.0692(17) 0.0547(15) -0.0117(13) 0.0105(12) -0.0133(13)
C18 0.0433(14) 0.0744(18) 0.0588(16) -0.0048(14) 0.0151(12) -0.0017(13)
C19 0.0534(15) 0.0554(15) 0.0503(14) -0.0004(12) 0.0210(12) 0.0069(12)
C20 0.0449(13) 0.0423(12) 0.0312(11) 0.0056(10) 0.0062(9) 0.0035(10)
C21 0.0463(13) 0.0354(12) 0.0290(11) 0.0051(9) 0.0063(9) 0.0094(10)
C22 0.0403(12) 0.0470(13) 0.0399(12) 0.0001(10) 0.0079(10) 0.0024(10)
C23 0.0668(17) 0.0679(17) 0.0515(16) -0.0031(13) 0.0170(13) 0.0133(14)
C24 0.070(2) 0.113(3) 0.0513(18) -0.0128(17) 0.0232(15) 0.0121(18)
C25 0.0567(18) 0.146(3) 0.0390(15) 0.0143(19) 0.0146(13) 0.0063(19)
C26 0.075(2) 0.113(3) 0.0572(18) 0.0374(18) 0.0135(15) 0.0221(18)
C27 0.0667(17) 0.0664(17) 0.0467(15) 0.0134(13) 0.0138(12) 0.0163(13)
C28 0.096(3) 0.272(6) 0.0489(19) 0.038(3) 0.0249(18) 0.028(3)
S2 0.0597(4) 0.0479(3) 0.0343(3) 0.0095(3) 0.0060(3) 0.0110(3)
O4 0.1285(19) 0.1079(17) 0.0489(11) 0.0339(11) 0.0044(12) 0.0324(14)
O5 0.0805(12) 0.0501(10) 0.0519(10) 0.0231(8) 0.0038(9) 0.0109(9)
O6 0.0680(11) 0.0726(12) 0.0468(10) 0.0010(8) 0.0175(8) 0.0137(9)
N5 0.0505(11) 0.0367(10) 0.0353(10) 0.0036(8) 0.0015(8) 0.0079(8)
N6 0.0447(10) 0.0338(9) 0.0347(10) 0.0048(8) 0.0041(8) 0.0086(8)
N7 0.0601(12) 0.0415(11) 0.0390(10) -0.0019(9) -0.0016(9) 0.0147(9)
N8 0.0586(12) 0.0430(11) 0.0362(10) 0.0079(8) 0.0015(9) 0.0113(9)
F3 0.0921(11) 0.0416(8) 0.0819(11) -0.0188(7) 0.0179(9) 0.0028(7)
F4 0.1738(19) 0.0387(9) 0.0965(13) 0.0206(9) -0.0009(12) 0.0270(10)
C29 0.175(4) 0.092(2) 0.0511(18) 0.0283(17) 0.006(2) -0.014(2)
C30 0.0799(19) 0.0539(15) 0.0378(14) 0.0094(11) 0.0012(13) 0.0145(14)
C31 0.0561(16) 0.099(2) 0.0501(16) 0.0175(15) -0.0016(13) 0.0252(15)
C32 0.0464(14) 0.0805(18) 0.0443(14) 0.0148(13) 0.0087(11) 0.0108(13)
C33 0.0469(13) 0.0361(11) 0.0321(11) 0.0034(9) 0.0035(10) 0.0063(10)
C34 0.0463(13) 0.0461(13) 0.0514(14) 0.0066(11) 0.0094(11) 0.0095(11)
C35 0.0710(18) 0.0478(14) 0.0461(14) 0.0108(11) 0.0203(13) 0.0036(12)
C36 0.0451(12) 0.0327(12) 0.0412(13) 0.0025(9) 0.0100(10) 0.0075(9)
C37 0.0527(14) 0.0426(13) 0.0432(13) -0.0008(11) 0.0113(11) 0.0048(11)
C38 0.0577(15) 0.0346(13) 0.0628(17) -0.0096(12) 0.0188(13) 0.0006(11)
C39 0.0662(16) 0.0332(13) 0.0720(18) 0.0107(12) 0.0177(14) 0.0121(11)
C40 0.0556(15) 0.0400(13) 0.0515(14) 0.0093(11) 0.0088(11) 0.0115(11)
C41 0.0439(12) 0.0329(12) 0.0416(13) 0.0031(9) 0.0084(10) 0.0069(9)
C42 0.0425(12) 0.0376(12) 0.0359(12) 0.0048(10) 0.0040(10) 0.0099(10)
C43 0.0457(13) 0.0328(11) 0.0458(13) 0.0036(10) 0.0028(10) 0.0101(10)
C44 0.0702(17) 0.0399(13) 0.0493(14) 0.0076(11) 0.0003(12) 0.0144(12)
C45 0.085(2) 0.0338(14) 0.0730(19) 0.0118(13) 0.0010(15) 0.0161(13)
C46 0.086(2) 0.0319(13) 0.080(2) -0.0068(13) -0.0041(16) 0.0127(13)
C47 0.0736(18) 0.0446(14) 0.0559(16) -0.0096(12) -0.0066(13) 0.0165(13)
C48 0.0467(13) 0.0383(12) 0.0454(13) 0.0022(10) 0.0008(10) 0.0117(10)
C49 0.0423(12) 0.0463(13) 0.0345(12) 0.0024(10) 0.0030(10) 0.0108(10)
C50 0.0595(15) 0.0465(13) 0.0265(11) 0.0067(9) 0.0021(10) 0.0142(11)
C51 0.0630(16) 0.0448(13) 0.0432(13) 0.0066(11) 0.0058(11) 0.0105(12)
C52 0.0612(16) 0.0601(17) 0.0552(16) 0.0059(13) 0.0106(12) 0.0134(13)
C53 0.0732(18) 0.0561(16) 0.0453(14) 0.0040(12) 0.0113(13) 0.0004(14)
C54 0.088(2) 0.0446(14) 0.0365(13) 0.0072(11) 0.0050(13) 0.0083(14)
C55 0.0698(17) 0.0495(14) 0.0305(12) 0.0071(10) 0.0010(11) 0.0175(13)
C56 0.096(3) 0.079(2) 0.120(3) -0.006(2) 0.030(2) -0.0145(19)

loop_
_atom_type_symbol
_atom_type_description
_atom_type_scat_dispersion_real
_atom_type_scat_dispersion_imag
_atom_type_scat_source
C C 0.0033 0.0016 'International Tables Vol C Tables 4.2.6.8 and 6.1.1.4'
H H 0.0000 0.0000 'International Tables Vol C Tables 4.2.6.8 and 6.1.1.4'
F F 0.0171 0.0103 'International Tables Vol C Tables 4.2.6.8 and 6.1.1.4'
N N 0.0061 0.0033 'International Tables Vol C Tables 4.2.6.8 and 6.1.1.4'
O O 0.0106 0.0060 'International Tables Vol C Tables 4.2.6.8 and 6.1.1.4'
S S 0.1246 0.1234 'International Tables Vol C Tables 4.2.6.8 and 6.1.1.4'

loop_
_geom_angle_atom_site_label_1
_geom_angle_atom_site_label_2
_geom_angle_atom_site_label_3
_geom_angle
_geom_angle_site_symmetry_1
_geom_angle_site_symmetry_3
_geom_angle_publ_flag
O3 S1 O2 115.71(10) . . ?
O3 S1 N4 114.34(10) . . ?
O2 S1 N4 105.29(9) . . ?
O3 S1 C22 108.02(10) . . ?
O2 S1 C22 105.08(10) . . ?
N4 S1 C22 107.78(10) . . ?
C2 O1 C1 117.01(18) . . ?
C14 N1 C8 108.22(16) . . ?
C14 N1 C5 126.10(17) . . ?
C8 N1 C5 125.14(16) . . ?
C14 N2 C13 108.59(16) . . ?
C14 N2 C21 121.55(17) . . ?
C13 N2 C21 129.85(17) . . ?
C21 N3 C20 120.33(18) . . ?
C21 N4 S1 120.63(15) . . ?
O1 C1 H1A 109.5 . . ?
O1 C1 H1B 109.5 . . ?
H1A C1 H1B 109.5 . . ?
O1 C1 H1C 109.5 . . ?
H1A C1 H1C 109.5 . . ?
H1B C1 H1C 109.5 . . ?
O1 C2 C7 115.9(2) . . ?
O1 C2 C3 124.20(19) . . ?
C7 C2 C3 119.9(2) . . ?
C4 C3 C2 120.1(2) . . ?
C4 C3 H3 119.9 . . ?
C2 C3 H3 119.9 . . ?
C5 C4 C3 119.4(2) . . ?
C5 C4 H4 120.3 . . ?
C3 C4 H4 120.3 . . ?
C4 C5 C6 120.95(19) . . ?
C4 C5 N1 119.99(18) . . ?
C6 C5 N1 119.06(18) . . ?
C7 C6 C5 119.6(2) . . ?
C7 C6 H6 120.2 . . ?
C5 C6 H6 120.2 . . ?
C6 C7 C2 120.1(2) . . ?
C6 C7 H7 120.0 . . ?
C2 C7 H7 120.0 . . ?
C13 C8 C9 123.13(19) . . ?
C13 C8 N1 108.37(17) . . ?
C9 C8 N1 128.51(19) . . ?
C10 C9 C8 114.0(2) . . ?
C10 C9 H9 123.0 . . ?
C8 C9 H9 123.0 . . ?
F1 C10 C9 117.8(2) . . ?
F1 C10 C11 118.1(2) . . ?
C9 C10 C11 124.2(2) . . ?
C12 C11 C10 120.6(2) . . ?
C12 C11 H11 119.7 . . ?
C10 C11 H11 119.7 . . ?
C11 C12 C13 117.1(2) . . ?
C11 C12 H12 121.5 . . ?
C13 C12 H12 121.5 . . ?
C12 C13 C8 120.90(19) . . ?
C12 C13 N2 133.42(19) . . ?
C8 C13 N2 105.66(17) . . ?
N1 C14 N2 109.12(17) . . ?
N1 C14 C15 130.47(18) . . ?
N2 C14 C15 120.39(18) . . ?
C16 C15 C20 120.37(19) . . ?
C16 C15 C14 125.16(19) . . ?
C20 C15 C14 114.44(18) . . ?
C17 C16 C15 118.6(2) . . ?
C17 C16 H16 120.7 . . ?
C15 C16 H16 120.7 . . ?
C16 C17 F2 118.2(2) . . ?
C16 C17 C18 123.4(2) . . ?
F2 C17 C18 118.5(2) . . ?
C19 C18 C17 118.5(2) . . ?
C19 C18 H18 120.7 . . ?
C17 C18 H18 120.7 . . ?
C18 C19 C20 121.7(2) . . ?
C18 C19 H19 119.2 . . ?
C20 C19 H19 119.2 . . ?
N3 C20 C15 124.22(19) . . ?
N3 C20 C19 118.37(19) . . ?
C15 C20 C19 117.41(19) . . ?
N3 C21 N4 128.30(19) . . ?
N3 C21 N2 118.89(18) . . ?
N4 C21 N2 112.82(17) . . ?
C27 C22 C23 119.9(2) . . ?
C27 C22 S1 121.49(17) . . ?
C23 C22 S1 118.43(19) . . ?
C24 C23 C22 120.0(3) . . ?
C24 C23 H23 120.0 . . ?
C22 C23 H23 120.0 . . ?
C23 C24 C25 121.5(3) . . ?
C23 C24 H24 119.3 . . ?
C25 C24 H24 119.3 . . ?
C24 C25 C26 117.9(3) . . ?
C24 C25 C28 122.1(3) . . ?
C26 C25 C28 120.0(4) . . ?
C25 C26 C27 121.4(3) . . ?
C25 C26 H26 119.3 . . ?
C27 C26 H26 119.3 . . ?
C22 C27 C26 119.4(3) . . ?
C22 C27 H27 120.3 . . ?
C26 C27 H27 120.3 . . ?
C25 C28 H28A 109.5 . . ?
C25 C28 H28B 109.5 . . ?
H28A C28 H28B 109.5 . . ?
C25 C28 H28C 109.5 . . ?
H28A C28 H28C 109.5 . . ?
H28B C28 H28C 109.5 . . ?
O6 S2 O5 116.61(11) . . ?
O6 S2 N8 112.81(10) . . ?
O5 S2 N8 105.20(10) . . ?
O6 S2 C50 108.82(11) . . ?
O5 S2 C50 106.53(11) . . ?
N8 S2 C50 106.23(10) . . ?
C30 O4 C29 119.1(3) . . ?
C42 N5 C36 108.38(17) . . ?
C42 N5 C33 126.72(17) . . ?
C36 N5 C33 124.75(17) . . ?
C42 N6 C41 108.73(16) . . ?
C42 N6 C49 122.41(17) . . ?
C41 N6 C49 128.84(17) . . ?
C49 N7 C48 120.92(18) . . ?
C49 N8 S2 119.27(15) . . ?
O4 C29 H29A 109.5 . . ?
O4 C29 H29B 109.5 . . ?
H29A C29 H29B 109.5 . . ?
O4 C29 H29C 109.5 . . ?
H29A C29 H29C 109.5 . . ?
H29B C29 H29C 109.5 . . ?
O4 C30 C35 124.4(2) . . ?
O4 C30 C31 115.2(2) . . ?
C35 C30 C31 120.4(2) . . ?
C32 C31 C30 120.2(2) . . ?
C32 C31 H31 119.9 . . ?
C30 C31 H31 119.9 . . ?
C31 C32 C33 119.7(2) . . ?
C31 C32 H32 120.2 . . ?
C33 C32 H32 120.2 . . ?
C34 C33 C32 120.2(2) . . ?
C34 C33 N5 119.37(19) . . ?
C32 C33 N5 120.41(19) . . ?
C33 C34 C35 120.3(2) . . ?
C33 C34 H34 119.8 . . ?
C35 C34 H34 119.8 . . ?
C30 C35 C34 119.2(2) . . ?
C30 C35 H35 120.4 . . ?
C34 C35 H35 120.4 . . ?
C41 C36 C37 123.2(2) . . ?
C41 C36 N5 108.00(17) . . ?
C37 C36 N5 128.8(2) . . ?
C38 C37 C36 114.2(2) . . ?
C38 C37 H37 122.9 . . ?
C36 C37 H37 122.9 . . ?
F3 C38 C37 117.8(2) . . ?
F3 C38 C39 118.0(2) . . ?
C37 C38 C39 124.1(2) . . ?
C40 C39 C38 120.4(2) . . ?
C40 C39 H39 119.8 . . ?
C38 C39 H39 119.8 . . ?
C39 C40 C41 117.0(2) . . ?
C39 C40 H40 121.5 . . ?
C41 C40 H40 121.5 . . ?
C36 C41 C40 121.1(2) . . ?
C36 C41 N6 106.19(17) . . ?
C40 C41 N6 132.7(2) . . ?
N5 C42 N6 108.69(17) . . ?
N5 C42 C43 131.61(19) . . ?
N6 C42 C43 119.70(18) . . ?
C48 C43 C44 120.25(19) . . ?
C48 C43 C42 114.48(18) . . ?
C44 C43 C42 125.3(2) . . ?
C45 C44 C43 117.5(2) . . ?
C45 C44 H44 121.3 . . ?
C43 C44 H44 121.3 . . ?
C44 C45 F4 118.1(2) . . ?
C44 C45 C46 124.3(2) . . ?
F4 C45 C46 117.6(2) . . ?
C47 C46 C45 119.0(2) . . ?
C47 C46 H46 120.5 . . ?
C45 C46 H46 120.5 . . ?
C46 C47 C48 120.8(2) . . ?
C46 C47 H47 119.6 . . ?
C48 C47 H47 119.6 . . ?
N7 C48 C47 117.7(2) . . ?
N7 C48 C43 124.11(19) . . ?
C47 C48 C43 118.2(2) . . ?
N7 C49 N8 128.6(2) . . ?
N7 C49 N6 118.20(19) . . ?
N8 C49 N6 113.17(18) . . ?
C51 C50 C55 119.5(2) . . ?
C51 C50 S2 119.46(18) . . ?
C55 C50 S2 121.06(18) . . ?
C50 C51 C52 120.2(2) . . ?
C50 C51 H51 119.9 . . ?
C52 C51 H51 119.9 . . ?
C51 C52 C53 121.4(2) . . ?
C51 C52 H52 119.3 . . ?
C53 C52 H52 119.3 . . ?
C52 C53 C54 118.0(2) . . ?
C52 C53 C56 121.2(3) . . ?
C54 C53 C56 120.7(3) . . ?
C55 C54 C53 121.3(2) . . ?
C55 C54 H54 119.4 . . ?
C53 C54 H54 119.4 . . ?
C54 C55 C50 119.6(2) . . ?
C54 C55 H55 120.2 . . ?
C50 C55 H55 120.2 . . ?
C53 C56 H56A 109.5 . . ?
C53 C56 H56B 109.5 . . ?
H56A C56 H56B 109.5 . . ?
C53 C56 H56C 109.5 . . ?
H56A C56 H56C 109.5 . . ?
H56B C56 H56C 109.5 . . ?

loop_
_geom_bond_atom_site_label_1
_geom_bond_atom_site_label_2
_geom_bond_distance
_geom_bond_site_symmetry_2
_geom_bond_publ_flag
S1 O3 1.4354(16) . ?
S1 O2 1.4357(16) . ?
S1 N4 1.5969(17) . ?
S1 C22 1.772(2) . ?
O1 C2 1.357(2) . ?
O1 C1 1.424(3) . ?
N1 C14 1.350(3) . ?
N1 C8 1.392(3) . ?
N1 C5 1.448(3) . ?
N2 C14 1.353(2) . ?
N2 C13 1.417(2) . ?
N2 C21 1.428(2) . ?
N3 C21 1.305(3) . ?
N3 C20 1.368(3) . ?
N4 C21 1.333(3) . ?
F1 C10 1.356(2) . ?
F2 C17 1.354(3) . ?
C1 H1A 0.9600 . ?
C1 H1B 0.9600 . ?
C1 H1C 0.9600 . ?
C2 C7 1.378(3) . ?
C2 C3 1.381(3) . ?
C3 C4 1.379(3) . ?
C3 H3 0.9300 . ?
C4 C5 1.367(3) . ?
C4 H4 0.9300 . ?
C5 C6 1.379(3) . ?
C6 C7 1.370(3) . ?
C6 H6 0.9300 . ?
C7 H7 0.9300 . ?
C8 C13 1.380(3) . ?
C8 C9 1.391(3) . ?
C9 C10 1.367(3) . ?
C9 H9 0.9300 . ?
C10 C11 1.379(3) . ?
C11 C12 1.373(3) . ?
C11 H11 0.9300 . ?
C12 C13 1.377(3) . ?
C12 H12 0.9300 . ?
C14 C15 1.419(3) . ?
C15 C16 1.404(3) . ?
C15 C20 1.405(3) . ?
C16 C17 1.341(3) . ?
C16 H16 0.9300 . ?
C17 C18 1.379(3) . ?
C18 C19 1.358(3) . ?
C18 H18 0.9300 . ?
C19 C20 1.412(3) . ?
C19 H19 0.9300 . ?
C22 C27 1.366(3) . ?
C22 C23 1.382(3) . ?
C23 C24 1.368(4) . ?
C23 H23 0.9300 . ?
C24 C25 1.376(4) . ?
C24 H24 0.9300 . ?
C25 C26 1.380(4) . ?
C25 C28 1.520(4) . ?
C26 C27 1.388(4) . ?
C26 H26 0.9300 . ?
C27 H27 0.9300 . ?
C28 H28A 0.9600 . ?
C28 H28B 0.9600 . ?
C28 H28C 0.9600 . ?
S2 O6 1.4320(17) . ?
S2 O5 1.4334(16) . ?
S2 N8 1.6059(18) . ?
S2 C50 1.765(2) . ?
O4 C30 1.363(3) . ?
O4 C29 1.409(4) . ?
N5 C42 1.346(3) . ?
N5 C36 1.400(3) . ?
N5 C33 1.441(3) . ?
N6 C42 1.360(3) . ?
N6 C41 1.407(3) . ?
N6 C49 1.420(3) . ?
N7 C49 1.309(3) . ?
N7 C48 1.359(3) . ?
N8 C49 1.325(3) . ?
F3 C38 1.347(3) . ?
F4 C45 1.360(3) . ?
C29 H29A 0.9600 . ?
C29 H29B 0.9600 . ?
C29 H29C 0.9600 . ?
C30 C35 1.369(4) . ?
C30 C31 1.377(4) . ?
C31 C32 1.369(3) . ?
C31 H31 0.9300 . ?
C32 C33 1.373(3) . ?
C32 H32 0.9300 . ?
C33 C34 1.368(3) . ?
C34 C35 1.383(3) . ?
C34 H34 0.9300 . ?
C35 H35 0.9300 . ?
C36 C41 1.374(3) . ?
C36 C37 1.384(3) . ?
C37 C38 1.370(3) . ?
C37 H37 0.9300 . ?
C38 C39 1.384(3) . ?
C39 C40 1.370(3) . ?
C39 H39 0.9300 . ?
C40 C41 1.383(3) . ?
C40 H40 0.9300 . ?
C42 C43 1.419(3) . ?
C43 C48 1.413(3) . ?
C43 C44 1.414(3) . ?
C44 C45 1.341(3) . ?
C44 H44 0.9300 . ?
C45 C46 1.380(4) . ?
C46 C47 1.353(4) . ?
C46 H46 0.9300 . ?
C47 C48 1.412(3) . ?
C47 H47 0.9300 . ?
C50 C51 1.374(3) . ?
C50 C55 1.389(3) . ?
C51 C52 1.374(3) . ?
C51 H51 0.9300 . ?
C52 C53 1.381(3) . ?
C52 H52 0.9300 . ?
C53 C54 1.384(4) . ?
C53 C56 1.507(4) . ?
C54 C55 1.379(3) . ?
C54 H54 0.9300 . ?
C55 H55 0.9300 . ?
C56 H56A 0.9600 . ?
C56 H56B 0.9600 . ?
C56 H56C 0.9600 . ?

loop_
_geom_torsion_atom_site_label_1
_geom_torsion_atom_site_label_2
_geom_torsion_atom_site_label_3
_geom_torsion_atom_site_label_4
_geom_torsion
_geom_torsion_site_symmetry_1
_geom_torsion_site_symmetry_2
_geom_torsion_site_symmetry_3
_geom_torsion_site_symmetry_4
_geom_torsion_publ_flag
O3 S1 N4 C21 -48.37(19) . . . . ?
O2 S1 N4 C21 -176.49(16) . . . . ?
C22 S1 N4 C21 71.74(18) . . . . ?
C1 O1 C2 C7 -176.1(2) . . . . ?
C1 O1 C2 C3 2.6(3) . . . . ?
O1 C2 C3 C4 -179.1(2) . . . . ?
C7 C2 C3 C4 -0.4(3) . . . . ?
C2 C3 C4 C5 0.4(4) . . . . ?
C3 C4 C5 C6 -0.1(3) . . . . ?
C3 C4 C5 N1 -179.4(2) . . . . ?
C14 N1 C5 C4 115.6(2) . . . . ?
C8 N1 C5 C4 -73.9(3) . . . . ?
C14 N1 C5 C6 -63.7(3) . . . . ?
C8 N1 C5 C6 106.8(2) . . . . ?
C4 C5 C6 C7 -0.3(3) . . . . ?
N1 C5 C6 C7 179.0(2) . . . . ?
C5 C6 C7 C2 0.2(3) . . . . ?
O1 C2 C7 C6 178.9(2) . . . . ?
C3 C2 C7 C6 0.1(3) . . . . ?
C14 N1 C8 C13 1.9(2) . . . . ?
C5 N1 C8 C13 -170.07(18) . . . . ?
C14 N1 C8 C9 -178.1(2) . . . . ?
C5 N1 C8 C9 10.0(3) . . . . ?
C13 C8 C9 C10 1.0(3) . . . . ?
N1 C8 C9 C10 -179.1(2) . . . . ?
C8 C9 C10 F1 -179.28(19) . . . . ?
C8 C9 C10 C11 0.9(3) . . . . ?
F1 C10 C11 C12 178.8(2) . . . . ?
C9 C10 C11 C12 -1.3(4) . . . . ?
C10 C11 C12 C13 -0.1(3) . . . . ?
C11 C12 C13 C8 1.9(3) . . . . ?
C11 C12 C13 N2 -179.8(2) . . . . ?
C9 C8 C13 C12 -2.5(3) . . . . ?
N1 C8 C13 C12 177.60(18) . . . . ?
C9 C8 C13 N2 178.84(19) . . . . ?
N1 C8 C13 N2 -1.1(2) . . . . ?
C14 N2 C13 C12 -178.5(2) . . . . ?
C21 N2 C13 C12 0.9(4) . . . . ?
C14 N2 C13 C8 0.0(2) . . . . ?
C21 N2 C13 C8 179.41(18) . . . . ?
C8 N1 C14 N2 -1.9(2) . . . . ?
C5 N1 C14 N2 169.94(18) . . . . ?
C8 N1 C14 C15 176.2(2) . . . . ?
C5 N1 C14 C15 -12.0(3) . . . . ?
C13 N2 C14 N1 1.2(2) . . . . ?
C21 N2 C14 N1 -178.28(16) . . . . ?
C13 N2 C14 C15 -177.11(17) . . . . ?
C21 N2 C14 C15 3.4(3) . . . . ?
N1 C14 C15 C16 -3.5(4) . . . . ?
N2 C14 C15 C16 174.4(2) . . . . ?
N1 C14 C15 C20 178.3(2) . . . . ?
N2 C14 C15 C20 -3.8(3) . . . . ?
C20 C15 C16 C17 -2.2(3) . . . . ?
C14 C15 C16 C17 179.7(2) . . . . ?
C15 C16 C17 F2 179.9(2) . . . . ?
C15 C16 C17 C18 0.3(4) . . . . ?
C16 C17 C18 C19 1.4(4) . . . . ?
F2 C17 C18 C19 -178.1(2) . . . . ?
C17 C18 C19 C20 -1.3(4) . . . . ?
C21 N3 C20 C15 3.1(3) . . . . ?
C21 N3 C20 C19 -176.71(19) . . . . ?
C16 C15 C20 N3 -177.6(2) . . . . ?
C14 C15 C20 N3 0.7(3) . . . . ?
C16 C15 C20 C19 2.3(3) . . . . ?
C14 C15 C20 C19 -179.44(19) . . . . ?
C18 C19 C20 N3 179.4(2) . . . . ?
C18 C19 C20 C15 -0.5(3) . . . . ?
C20 N3 C21 N4 176.8(2) . . . . ?
C20 N3 C21 N2 -3.7(3) . . . . ?
S1 N4 C21 N3 -7.5(3) . . . . ?
S1 N4 C21 N2 173.01(13) . . . . ?
C14 N2 C21 N3 0.5(3) . . . . ?
C13 N2 C21 N3 -178.86(18) . . . . ?
C14 N2 C21 N4 -179.90(17) . . . . ?
C13 N2 C21 N4 0.7(3) . . . . ?
O3 S1 C22 C27 138.39(19) . . . . ?
O2 S1 C22 C27 -97.6(2) . . . . ?
N4 S1 C22 C27 14.4(2) . . . . ?
O3 S1 C22 C23 -46.2(2) . . . . ?
O2 S1 C22 C23 77.8(2) . . . . ?
N4 S1 C22 C23 -170.23(18) . . . . ?
C27 C22 C23 C24 1.3(4) . . . . ?
S1 C22 C23 C24 -174.2(2) . . . . ?
C22 C23 C24 C25 -0.7(4) . . . . ?
C23 C24 C25 C26 -0.7(5) . . . . ?
C23 C24 C25 C28 177.6(3) . . . . ?
C24 C25 C26 C27 1.6(5) . . . . ?
C28 C25 C26 C27 -176.8(3) . . . . ?
C23 C22 C27 C26 -0.4(4) . . . . ?
S1 C22 C27 C26 174.9(2) . . . . ?
C25 C26 C27 C22 -1.0(4) . . . . ?
O6 S2 N8 C49 55.0(2) . . . . ?
O5 S2 N8 C49 -176.83(17) . . . . ?
C50 S2 N8 C49 -64.11(19) . . . . ?
C29 O4 C30 C35 2.4(4) . . . . ?
C29 O4 C30 C31 -176.9(3) . . . . ?
O4 C30 C31 C32 178.6(2) . . . . ?
C35 C30 C31 C32 -0.7(4) . . . . ?
C30 C31 C32 C33 1.6(4) . . . . ?
C31 C32 C33 C34 -1.5(4) . . . . ?
C31 C32 C33 N5 178.8(2) . . . . ?
C42 N5 C33 C34 90.2(3) . . . . ?
C36 N5 C33 C34 -84.8(3) . . . . ?
C42 N5 C33 C32 -90.0(3) . . . . ?
C36 N5 C33 C32 94.9(3) . . . . ?
C32 C33 C34 C35 0.4(3) . . . . ?
N5 C33 C34 C35 -179.81(19) . . . . ?
O4 C30 C35 C34 -179.5(2) . . . . ?
C31 C30 C35 C34 -0.3(4) . . . . ?
C33 C34 C35 C30 0.5(3) . . . . ?
C42 N5 C36 C41 -0.3(2) . . . . ?
C33 N5 C36 C41 175.53(19) . . . . ?
C42 N5 C36 C37 178.4(2) . . . . ?
C33 N5 C36 C37 -5.8(3) . . . . ?
C41 C36 C37 C38 -1.7(3) . . . . ?
N5 C36 C37 C38 179.8(2) . . . . ?
C36 C37 C38 F3 -179.81(19) . . . . ?
C36 C37 C38 C39 0.9(3) . . . . ?
F3 C38 C39 C40 -179.0(2) . . . . ?
C37 C38 C39 C40 0.3(4) . . . . ?
C38 C39 C40 C41 -0.7(3) . . . . ?
C37 C36 C41 C40 1.3(3) . . . . ?
N5 C36 C41 C40 -179.89(19) . . . . ?
C37 C36 C41 N6 -178.00(19) . . . . ?
N5 C36 C41 N6 0.8(2) . . . . ?
C39 C40 C41 C36 -0.1(3) . . . . ?
C39 C40 C41 N6 179.0(2) . . . . ?
C42 N6 C41 C36 -1.0(2) . . . . ?
C49 N6 C41 C36 177.27(19) . . . . ?
C42 N6 C41 C40 179.8(2) . . . . ?
C49 N6 C41 C40 -1.9(4) . . . . ?
C36 N5 C42 N6 -0.4(2) . . . . ?
C33 N5 C42 N6 -176.06(18) . . . . ?
C36 N5 C42 C43 179.2(2) . . . . ?
C33 N5 C42 C43 3.5(4) . . . . ?
C41 N6 C42 N5 0.9(2) . . . . ?
C49 N6 C42 N5 -177.56(17) . . . . ?
C41 N6 C42 C43 -178.80(18) . . . . ?
C49 N6 C42 C43 2.8(3) . . . . ?
N5 C42 C43 C48 176.8(2) . . . . ?
N6 C42 C43 C48 -3.6(3) . . . . ?
N5 C42 C43 C44 -4.5(4) . . . . ?
N6 C42 C43 C44 175.1(2) . . . . ?
C48 C43 C44 C45 0.2(3) . . . . ?
C42 C43 C44 C45 -178.4(2) . . . . ?
C43 C44 C45 F4 179.5(2) . . . . ?
C43 C44 C45 C46 -0.5(4) . . . . ?
C44 C45 C46 C47 -0.3(5) . . . . ?
F4 C45 C46 C47 179.7(3) . . . . ?
C45 C46 C47 C48 1.3(4) . . . . ?
C49 N7 C48 C47 -175.6(2) . . . . ?
C49 N7 C48 C43 3.0(3) . . . . ?
C46 C47 C48 N7 177.2(2) . . . . ?
C46 C47 C48 C43 -1.5(4) . . . . ?
C44 C43 C48 N7 -177.9(2) . . . . ?
C42 C43 C48 N7 0.9(3) . . . . ?
C44 C43 C48 C47 0.7(3) . . . . ?
C42 C43 C48 C47 179.5(2) . . . . ?
C48 N7 C49 N8 174.8(2) . . . . ?
C48 N7 C49 N6 -3.9(3) . . . . ?
S2 N8 C49 N7 2.0(3) . . . . ?
S2 N8 C49 N6 -179.23(14) . . . . ?
C42 N6 C49 N7 1.1(3) . . . . ?
C41 N6 C49 N7 -177.0(2) . . . . ?
C42 N6 C49 N8 -177.79(18) . . . . ?
C41 N6 C49 N8 4.1(3) . . . . ?
O6 S2 C50 C51 150.47(17) . . . . ?
O5 S2 C50 C51 24.0(2) . . . . ?
N8 S2 C50 C51 -87.81(19) . . . . ?
O6 S2 C50 C55 -30.3(2) . . . . ?
O5 S2 C50 C55 -156.78(17) . . . . ?
N8 S2 C50 C55 91.43(18) . . . . ?
C55 C50 C51 C52 -0.4(3) . . . . ?
S2 C50 C51 C52 178.84(17) . . . . ?
C50 C51 C52 C53 -0.5(4) . . . . ?
C51 C52 C53 C54 1.6(4) . . . . ?
C51 C52 C53 C56 180.0(3) . . . . ?
C52 C53 C54 C55 -1.7(4) . . . . ?
C56 C53 C54 C55 179.9(2) . . . . ?
C53 C54 C55 C50 0.8(3) . . . . ?
C51 C50 C55 C54 0.3(3) . . . . ?
S2 C50 C55 C54 -178.97(16) . . . . ?
